data_7038403
loop_
_publ_author_name
'Gonell, S.'
'Poyatos, M.'
'Peris, E.'

_publ_section_title
;
 Pincer-CNC mononuclear, dinuclear and heterodinuclear Au(iii) and Pt(ii)
 complexes supported by mono- and poly-N-heterocyclic carbenes: synthesis
 and photophysical properties.
;
_journal_issue 13
_journal_name_full 'Dalton transactions (Cambridge, England : 2003)'
_journal_page_first 5549
_journal_page_last 5556
_journal_paper_doi 10.1039/c6dt00198j
_journal_volume 45
_journal_year 2016
_chemical_formula_moiety 'C64 H56 N6 Pt2, 2(C H2 Cl2)'
_chemical_formula_sum 'C66 H60 Cl4 N6 Pt2'
_chemical_formula_weight 1469.18
_chemical_name_systematic BisPt
_space_group_crystal_system monoclinic
_space_group_IT_number 14
_space_group_name_Hall '-P 2ybc'
_space_group_name_H-M_alt 'P 1 21/c 1'
_symmetry_space_group_name_Hall '-P 2ybc'
_symmetry_space_group_name_H-M 'P 1 21/c 1'
_atom_sites_solution_hydrogens geom
_atom_sites_solution_primary direct
_atom_sites_solution_secondary difmap
_audit_creation_date 2016-01-11
_audit_creation_method
;
Olex2 1.2
(compiled 2015.09.30 svn.r3233 for OlexSys, GUI svn.r5103)
;
_audit_update_record
;
2016-01-11 deposited with the CCDC.
2016-02-11 downloaded from the CCDC.
;
_cell_angle_alpha 90.00
_cell_angle_beta 111.100(4)
_cell_angle_gamma 90.00
_cell_formula_units_Z 2
_cell_length_a 18.3864(6)
_cell_length_b 10.9440(3)
_cell_length_c 15.1682(5)
_cell_measurement_reflns_used 28273
_cell_measurement_temperature 293(2)
_cell_measurement_theta_max 0.732
_cell_measurement_theta_min 0.684
_cell_volume 2847.52(17)
_computing_molecular_graphics 'Olex2 (Dolomanov et al., 2009)'
_computing_publication_material 'Olex2 (Dolomanov et al., 2009)'
_computing_structure_refinement 'ShelXL (Sheldrick, 2015)'
_computing_structure_solution 'ShelXS (Sheldrick, 2008)'
_diffrn_ambient_temperature 293(2)
_diffrn_measured_fraction_theta_full 0.998
_diffrn_measured_fraction_theta_max 0.998
_diffrn_measurement_device_type 'SuperNova, Dual, Cu at zero, Atlas'
_diffrn_radiation_monochromator graphite
_diffrn_radiation_type MoK\a
_diffrn_radiation_wavelength 0.71073
_diffrn_reflns_av_R_equivalents 0.0413
_diffrn_reflns_av_unetI/netI 0.0271
_diffrn_reflns_limit_h_max 22
_diffrn_reflns_limit_h_min -22
_diffrn_reflns_limit_k_max 13
_diffrn_reflns_limit_k_min -12
_diffrn_reflns_limit_l_max 18
_diffrn_reflns_limit_l_min -18
_diffrn_reflns_number 28273
_diffrn_reflns_theta_full 26.00
_diffrn_reflns_theta_max 26.00
_diffrn_reflns_theta_min 2.86
_diffrn_source 'fine-focus sealed tube'
_exptl_absorpt_coefficient_mu 5.143
_exptl_absorpt_correction_T_max 0.732
_exptl_absorpt_correction_T_min 0.684
_exptl_absorpt_correction_type gaussian
_exptl_absorpt_process_details
;
CrysAlisPro, Agilent Technologies 
Version 1.171.37.31 (release 14-01.2014
CrysAlis171 .NET)
(complied Jan 14 2014, 18.38.05)
Numericla absortion correction based on gaussian integration over
a multifaceted crystal model
Empirical absortion correction using spherical harmonics,
implemented in SCALE4ABSPACK scaling
algorithm
;
_exptl_crystal_colour Orange
_exptl_crystal_density_diffrn 1.714
_exptl_crystal_density_method 'not measured'
_exptl_crystal_description prism
_exptl_crystal_F_000 1444
_exptl_crystal_size_max 0.2267
_exptl_crystal_size_mid 0.2096
_exptl_crystal_size_min 0.1698
_refine_diff_density_max 1.480
_refine_diff_density_min -1.223
_refine_diff_density_rms 0.132
_refine_ls_extinction_method none
_refine_ls_goodness_of_fit_ref 1.113
_refine_ls_hydrogen_treatment constr
_refine_ls_matrix_type full
_refine_ls_number_parameters 357
_refine_ls_number_reflns 5587
_refine_ls_number_restraints 0
_refine_ls_restrained_S_all 1.113
_refine_ls_R_factor_all 0.0378
_refine_ls_R_factor_gt 0.0346
_refine_ls_shift/su_max 0.000
_refine_ls_shift/su_mean 0.000
_refine_ls_structure_factor_coef Fsqd
_refine_ls_weighting_details 'calc w=1/[\s^2^(Fo^2^)+(0.0180P)^2^+20.2421P] where P=(Fo^2^+2Fc^2^)/3'
_refine_ls_weighting_scheme calc
_refine_ls_wR_factor_gt 0.0816
_refine_ls_wR_factor_ref 0.0837
_reflns_number_gt 5157
_reflns_number_total 5587
_reflns_threshold_expression >2sigma(I)
_cod_data_source_file c6dt00198j2.cif
_cod_data_source_block str1660
_cod_depositor_comments 'Adding full bibliography for 7038403.cif.'
_cod_original_cell_volume 2847.51(15)
_cod_database_code 7038403
_olex2_refinement_description
;
1. Fixed Uiso
 At 1.2 times of:
  All C(H) groups, All C(H,H) groups
 At 1.5 times of:
  All C(H,H,H) groups
2.a Secondary CH2 refined with riding coordinates:
 C32(H32A,H32B)
2.b Aromatic/amide H refined with riding coordinates:
 C10(H10), C11(H11), C38(H38), C17(H17), C4(H4), C7(H7), C23(H23), C25(H25),
 C5(H5), C16(H16), C6(H6), C15(H15), C14(H14)
2.c Idealised Me refined as rotating group:
 C19(H19A,H19B,H19C), C18(H18A,H18B,H18C), C31(H31A,H31B,H31C), C30(H30A,H30B,
 H30C), C29(H29A,H29B,H29C)
;
_olex2_submission_special_instructions 'No special instructions were received'

loop_
_space_group_symop_id
_space_group_symop_operation_xyz
1 'x, y, z'
2 '-x, y+1/2, -z+1/2'
3 '-x, -y, -z'
4 'x, -y-1/2, z-1/2'

loop_
_atom_site_label
_atom_site_type_symbol
_atom_site_fract_x
_atom_site_fract_y
_atom_site_fract_z
_atom_site_U_iso_or_equiv
_atom_site_adp_type
_atom_site_occupancy
_atom_site_calc_flag
_atom_site_refinement_flags_posn
Pt1 Pt 0.157955(11) 0.133070(19) 0.183135(14) 0.02548(8) Uani 1 d .
C1 C 0.2575(3) 0.0897(5) 0.2837(4) 0.0254(11) Uani 1 d .
N1 N 0.0577(3) 0.1812(5) 0.0795(3) 0.0297(10) Uani 1 d .
C21 C 0.3699(3) -0.0108(5) 0.3660(4) 0.0235(11) Uani 1 d .
C20 C 0.3696(3) 0.0973(5) 0.4103(3) 0.0232(11) Uani 1 d .
N3 N 0.2997(2) -0.0149(4) 0.2878(3) 0.0236(9) Uani 1 d .
C10 C -0.0768(4) 0.1509(6) -0.0005(4) 0.0405(15) Uani 1 d .
H10 H -0.1220 0.1059 -0.0105 0.049 Uiso 1 calc R
C9 C -0.0069(3) 0.1162(6) 0.0696(4) 0.0320(13) Uani 1 d .
N2 N 0.2999(2) 0.1567(4) 0.3594(3) 0.0254(9) Uani 1 d .
C12 C 0.0590(3) 0.2792(6) 0.0260(4) 0.0345(13) Uani 1 d .
C11 C -0.0781(4) 0.2519(6) -0.0544(4) 0.0453(17) Uani 1 d .
H11 H -0.1250 0.2766 -0.0999 0.054 Uiso 1 calc R
C38 C -0.0115(4) 0.3173(7) -0.0425(5) 0.0466(17) Uani 1 d .
H38 H -0.0132 0.3859 -0.0794 0.056 Uiso 1 calc R
C22 C 0.4345(3) -0.0973(5) 0.3965(3) 0.0222(10) Uani 1 d .
C27 C 0.4998(3) -0.0573(5) 0.4765(3) 0.0190(10) Uani 1 d .
C3 C 0.0835(3) 0.0101(6) 0.2088(4) 0.0310(12) Uani 1 d .
C2 C 0.1991(3) 0.2726(6) 0.1235(4) 0.0324(13) Uani 1 d .
C8 C 0.0059(3) 0.0180(6) 0.1399(4) 0.0341(13) Uani 1 d .
C17 C 0.2732(4) 0.3218(6) 0.1435(5) 0.0406(15) Uani 1 d .
H17 H 0.3152 0.2871 0.1914 0.049 Uiso 1 calc R
C13 C 0.1379(4) 0.3311(6) 0.0491(4) 0.0383(14) Uani 1 d .
C4 C 0.0941(4) -0.0784(6) 0.2772(4) 0.0411(15) Uani 1 d .
H4 H 0.1433 -0.0866 0.3238 0.049 Uiso 1 calc R
C7 C -0.0522(3) -0.0631(6) 0.1395(5) 0.0435(16) Uani 1 d .
H7 H -0.1008 -0.0595 0.0912 0.052 Uiso 1 calc R
C26 C 0.5650(3) -0.1372(4) 0.5088(3) 0.0202(10) Uani 1 d .
C24 C 0.5014(3) -0.2812(5) 0.3810(4) 0.0288(12) Uani 1 d .
C23 C 0.4365(3) -0.2048(5) 0.3517(4) 0.0278(12) Uani 1 d .
H23 H 0.3932 -0.2277 0.2999 0.033 Uiso 1 calc R
C25 C 0.5649(3) -0.2457(5) 0.4587(4) 0.0286(12) Uani 1 d .
H25 H 0.6091 -0.2950 0.4785 0.034 Uiso 1 calc R
C28 C 0.5001(3) -0.3995(6) 0.3261(5) 0.0391(15) Uani 1 d .
C19 C 0.2708(3) -0.1119(5) 0.2172(4) 0.0319(13) Uani 1 d .
H19A H 0.2671 -0.1869 0.2481 0.048 Uiso 1 calc GR
H19B H 0.3061 -0.1224 0.1841 0.048 Uiso 1 calc GR
H19C H 0.2202 -0.0900 0.1731 0.048 Uiso 1 calc GR
C18 C 0.2707(3) 0.2734(5) 0.3802(4) 0.0364(14) Uani 1 d .
H18A H 0.3074 0.3369 0.3828 0.055 Uiso 1 calc GR
H18B H 0.2639 0.2681 0.4399 0.055 Uiso 1 calc GR
H18C H 0.2216 0.2918 0.3315 0.055 Uiso 1 calc GR
C5 C 0.0361(4) -0.1545(7) 0.2798(5) 0.0512(18) Uani 1 d .
H5 H 0.0465 -0.2108 0.3288 0.061 Uiso 1 calc R
C16 C 0.2862(4) 0.4209(7) 0.0941(5) 0.0483(17) Uani 1 d .
H16 H 0.3366 0.4511 0.1098 0.058 Uiso 1 calc R
C6 C -0.0382(4) -0.1497(7) 0.2109(6) 0.0538(19) Uani 1 d .
H6 H -0.0773 -0.2026 0.2125 0.065 Uiso 1 calc R
C15 C 0.2264(4) 0.4754(7) 0.0226(5) 0.0553(19) Uani 1 d .
H15 H 0.2357 0.5420 -0.0099 0.066 Uiso 1 calc R
C14 C 0.1514(4) 0.4287(7) -0.0002(5) 0.0482(17) Uani 1 d .
H14 H 0.1102 0.4636 -0.0490 0.058 Uiso 1 calc R
C31 C 0.4813(5) -0.3694(7) 0.2222(5) 0.060(2) Uani 1 d .
H31A H 0.4310 -0.3312 0.1970 0.089 Uiso 1 calc GR
H31B H 0.4809 -0.4433 0.1879 0.089 Uiso 1 calc GR
H31C H 0.5201 -0.3149 0.2161 0.089 Uiso 1 calc GR
C30 C 0.5781(4) -0.4660(7) 0.3623(6) 0.057(2) Uani 1 d .
H30A H 0.6181 -0.4135 0.3568 0.086 Uiso 1 calc GR
H30B H 0.5749 -0.5386 0.3256 0.086 Uiso 1 calc GR
H30C H 0.5905 -0.4878 0.4274 0.086 Uiso 1 calc GR
C29 C 0.4378(4) -0.4855(7) 0.3380(6) 0.057(2) Uani 1 d .
H29A H 0.4491 -0.5002 0.4040 0.086 Uiso 1 calc GR
H29B H 0.4381 -0.5615 0.3066 0.086 Uiso 1 calc GR
H29C H 0.3873 -0.4481 0.3108 0.086 Uiso 1 calc GR
Cl1 Cl 0.20938(17) -0.4427(3) 0.2514(2) 0.0974(9) Uani 1 d .
Cl2 Cl 0.2692(3) -0.3334(7) 0.4351(4) 0.205(3) Uani 1 d .
C32 C 0.1928(9) -0.3642(13) 0.3369(12) 0.134(6) Uani 1 d .
H32A H 0.1687 -0.2872 0.3103 0.161 Uiso 1 calc R
H32B H 0.1551 -0.4095 0.3551 0.161 Uiso 1 calc R

loop_
_atom_site_aniso_label
_atom_site_aniso_U_11
_atom_site_aniso_U_22
_atom_site_aniso_U_33
_atom_site_aniso_U_23
_atom_site_aniso_U_13
_atom_site_aniso_U_12
Pt1 0.01797(11) 0.02926(13) 0.02206(12) 0.00083(8) -0.00144(8) 0.00317(8)
C1 0.017(2) 0.033(3) 0.021(3) 0.004(2) 0.000(2) 0.001(2)
N1 0.021(2) 0.038(3) 0.023(2) 0.002(2) -0.0006(18) 0.009(2)
C21 0.017(2) 0.027(3) 0.021(3) -0.001(2) 0.000(2) -0.001(2)
C20 0.016(2) 0.029(3) 0.019(2) 0.002(2) -0.0009(19) 0.001(2)
N3 0.017(2) 0.025(2) 0.021(2) -0.0012(18) -0.0029(17) 0.0018(17)
C10 0.026(3) 0.050(4) 0.034(3) -0.008(3) -0.004(2) 0.005(3)
C9 0.024(3) 0.039(3) 0.027(3) -0.005(2) 0.002(2) 0.005(2)
N2 0.019(2) 0.026(2) 0.025(2) -0.0001(18) 0.0001(18) 0.0053(18)
C12 0.033(3) 0.035(3) 0.028(3) 0.001(3) 0.001(2) 0.006(3)
C11 0.032(3) 0.052(4) 0.032(3) -0.003(3) -0.013(3) 0.011(3)
C38 0.043(4) 0.047(4) 0.038(4) 0.011(3) 0.001(3) 0.014(3)
C22 0.015(2) 0.031(3) 0.018(2) -0.003(2) 0.0019(19) -0.001(2)
C27 0.014(2) 0.024(3) 0.016(2) 0.001(2) 0.0012(18) 0.0015(19)
C3 0.025(3) 0.039(3) 0.026(3) -0.004(2) 0.006(2) -0.001(2)
C2 0.028(3) 0.037(3) 0.028(3) 0.004(2) 0.005(2) 0.004(2)
C8 0.026(3) 0.042(3) 0.032(3) -0.005(3) 0.007(2) 0.001(2)
C17 0.036(3) 0.045(4) 0.037(3) 0.001(3) 0.010(3) 0.002(3)
C13 0.039(3) 0.037(3) 0.035(3) 0.004(3) 0.008(3) 0.002(3)
C4 0.036(3) 0.055(4) 0.029(3) 0.006(3) 0.008(3) 0.000(3)
C7 0.024(3) 0.052(4) 0.052(4) -0.003(3) 0.010(3) 0.000(3)
C26 0.013(2) 0.020(2) 0.019(2) -0.0019(19) -0.0053(18) 0.0000(18)
C24 0.023(3) 0.030(3) 0.029(3) -0.006(2) 0.004(2) 0.002(2)
C23 0.020(3) 0.034(3) 0.024(3) -0.003(2) 0.000(2) 0.000(2)
C25 0.022(3) 0.026(3) 0.030(3) -0.002(2) 0.000(2) 0.009(2)
C28 0.026(3) 0.037(3) 0.043(4) -0.017(3) 0.000(3) 0.005(3)
C19 0.021(3) 0.032(3) 0.028(3) -0.010(2) -0.008(2) 0.005(2)
C18 0.026(3) 0.032(3) 0.036(3) -0.006(3) -0.007(2) 0.012(2)
C5 0.050(4) 0.057(5) 0.045(4) 0.016(3) 0.015(3) -0.004(3)
C16 0.042(4) 0.055(4) 0.048(4) -0.004(3) 0.016(3) -0.012(3)
C6 0.038(4) 0.063(5) 0.061(5) 0.011(4) 0.020(3) -0.008(3)
C15 0.058(5) 0.054(5) 0.049(4) 0.015(4) 0.014(4) -0.006(4)
C14 0.045(4) 0.047(4) 0.044(4) 0.011(3) 0.005(3) 0.004(3)
C31 0.063(5) 0.062(5) 0.050(4) -0.026(4) 0.015(4) 0.011(4)
C30 0.041(4) 0.046(4) 0.073(5) -0.029(4) 0.006(4) 0.014(3)
C29 0.047(4) 0.040(4) 0.079(5) -0.022(4) 0.015(4) -0.005(3)
Cl1 0.0950(19) 0.0756(17) 0.118(2) 0.0242(16) 0.0341(17) 0.0237(15)
Cl2 0.178(5) 0.322(8) 0.125(3) -0.030(4) 0.069(3) 0.082(5)
C32 0.172(15) 0.100(10) 0.184(16) 0.011(10) 0.128(14) -0.008(10)

loop_
_atom_type_symbol
_atom_type_description
_atom_type_scat_dispersion_real
_atom_type_scat_dispersion_imag
_atom_type_scat_source
C C 0.0033 0.0016 'International Tables Vol C Tables 4.2.6.8 and 6.1.1.4'
H H 0.0000 0.0000 'International Tables Vol C Tables 4.2.6.8 and 6.1.1.4'
Cl Cl 0.1484 0.1585 'International Tables Vol C Tables 4.2.6.8 and 6.1.1.4'
N N 0.0061 0.0033 'International Tables Vol C Tables 4.2.6.8 and 6.1.1.4'
Pt Pt -1.7033 8.3905 'International Tables Vol C Tables 4.2.6.8 and 6.1.1.4'

loop_
_geom_angle_atom_site_label_1
_geom_angle_atom_site_label_2
_geom_angle_atom_site_label_3
_geom_angle
_geom_angle_site_symmetry_3
C1 Pt1 N1 178.5(2) .
C1 Pt1 C3 101.1(2) .
C1 Pt1 C2 97.7(2) .
N1 Pt1 C3 80.4(2) .
N1 Pt1 C2 80.8(2) .
C2 Pt1 C3 161.2(2) .
N3 C1 Pt1 126.0(4) .
N2 C1 Pt1 128.3(4) .
N2 C1 N3 105.7(4) .
C9 N1 Pt1 118.2(4) .
C9 N1 C12 124.0(5) .
C12 N1 Pt1 117.8(4) .
C20 C21 N3 106.2(4) .
C20 C21 C22 123.7(4) .
N3 C21 C22 130.1(5) .
C21 C20 N2 107.3(4) .
C21 C20 C26 122.1(5) 3_656
N2 C20 C26 130.5(5) 3_656
C1 N3 C21 110.2(4) .
C1 N3 C19 121.4(4) .
C21 N3 C19 128.4(4) .
C11 C10 C9 119.2(6) .
N1 C9 C10 118.4(6) .
N1 C9 C8 113.6(5) .
C10 C9 C8 127.9(6) .
C1 N2 C20 110.7(4) .
C1 N2 C18 120.8(4) .
C20 N2 C18 128.5(4) .
N1 C12 C38 118.0(6) .
N1 C12 C13 113.0(5) .
C38 C12 C13 129.0(6) .
C10 C11 C38 121.3(6) .
C11 C38 C12 119.0(6) .
C27 C22 C21 114.1(4) .
C23 C22 C21 124.5(4) .
C23 C22 C27 121.3(5) .
C22 C27 C27 122.6(5) 3_656
C26 C27 C22 116.7(4) .
C26 C27 C27 120.7(5) 3_656
C8 C3 Pt1 112.3(4) .
C4 C3 Pt1 132.6(4) .
C4 C3 C8 115.1(5) .
C17 C2 Pt1 132.7(4) .
C17 C2 C13 115.4(6) .
C13 C2 Pt1 111.8(4) .
C3 C8 C9 115.4(5) .
C7 C8 C9 122.8(5) .
C7 C8 C3 121.8(6) .
C16 C17 C2 122.0(6) .
C2 C13 C12 116.2(5) .
C14 C13 C12 121.5(6) .
C14 C13 C2 122.2(6) .
C5 C4 C3 123.3(6) .
C8 C7 C6 120.4(6) .
C27 C26 C20 116.7(4) 3_656
C25 C26 C20 123.5(4) 3_656
C25 C26 C27 119.7(4) .
C23 C24 C28 119.3(5) .
C25 C24 C23 117.9(5) .
C25 C24 C28 122.8(5) .
C22 C23 C24 122.2(5) .
C24 C25 C26 122.1(5) .
C24 C28 C29 108.5(5) .
C31 C28 C24 109.4(6) .
C31 C28 C30 108.0(6) .
C31 C28 C29 110.5(6) .
C30 C28 C24 112.3(5) .
C30 C28 C29 108.0(6) .
C4 C5 C6 121.5(7) .
C15 C16 C17 121.4(7) .
C5 C6 C7 117.8(6) .
C16 C15 C14 118.5(7) .
C13 C14 C15 120.4(6) .
Cl2 C32 Cl1 117.7(9) .

loop_
_geom_bond_atom_site_label_1
_geom_bond_atom_site_label_2
_geom_bond_distance
_geom_bond_site_symmetry_2
Pt1 C1 1.972(5) .
Pt1 N1 2.015(4) .
Pt1 C3 2.054(6) .
Pt1 C2 2.053(6) .
C1 N3 1.373(7) .
C1 N2 1.348(7) .
N1 C9 1.345(7) .
N1 C12 1.351(8) .
C21 C20 1.362(7) .
C21 N3 1.404(6) .
C21 C22 1.458(7) .
C20 N2 1.395(6) .
C20 C26 1.442(6) 3_656
N3 C19 1.465(7) .
C10 C9 1.393(8) .
C10 C11 1.370(10) .
C9 C8 1.472(9) .
N2 C18 1.464(7) .
C12 C38 1.402(8) .
C12 C13 1.478(9) .
C11 C38 1.373(10) .
C22 C27 1.433(6) .
C22 C23 1.366(8) .
C27 C27 1.441(10) 3_656
C27 C26 1.421(7) .
C3 C8 1.435(8) .
C3 C4 1.382(9) .
C2 C17 1.394(8) .
C2 C13 1.426(8) .
C8 C7 1.387(9) .
C17 C16 1.387(10) .
C13 C14 1.376(9) .
C4 C5 1.365(9) .
C7 C6 1.392(10) .
C26 C20 1.442(6) 3_656
C26 C25 1.410(7) .
C24 C23 1.391(7) .
C24 C25 1.383(7) .
C24 C28 1.535(8) .
C28 C31 1.524(10) .
C28 C30 1.524(8) .
C28 C29 1.542(10) .
C5 C6 1.391(10) .
C16 C15 1.373(10) .
C15 C14 1.392(10) .
Cl1 C32 1.673(14) .
Cl2 C32 1.673(17) .
